data_2009956
loop_
_publ_author_name
'Baxter, Lesley A.M.'
'Blake, Alexander J.'
'Dijksma, Fokke J.J.'
'Gould, Robert O.'
'Heath, Graham A.'

_publ_section_title <i>cis</i>-Bis[3-sulfido-1,3-bis(2-thienyl)prop-2-enone-<i>O</i>,<i>S</i>]palladium(II)
_journal_issue 8
_journal_name_full 'Acta Crystallographica Section C'
_journal_page_first 1225
_journal_page_last 1227
_journal_paper_doi 10.1107/S010827019301426X
_journal_volume 50
_journal_year 1994
_chemical_formula_analytical 'C43.8 H2.34'
_chemical_formula_moiety 'C22 H14 O2 Pd S6'
_chemical_formula_sum 'C22 H14 O2 Pd S6'
_chemical_formula_weight 609.09
_chemical_name_systematic cis-Bis(3-mercapto-1,3-bis(2-thienyl)-prop-2-enone-O,S)palladium(II)
_space_group_IT_number 14
_symmetry_cell_setting monoclinic
_symmetry_space_group_name_Hall '-P 2ybc'
_symmetry_space_group_name_H-M 'P 1 21/c 1'
_audit_creation_method SHELXL
_cell_angle_alpha 90.00
_cell_angle_beta 99.35(3)
_cell_angle_gamma 90.00
_cell_formula_units_Z 8
_cell_length_a 20.596(8)
_cell_length_b 10.622(5)
_cell_length_c 21.523(9)
_cell_measurement_reflns_used 30
_cell_measurement_temperature 293(2)
_cell_measurement_theta_max 32
_cell_measurement_theta_min 30
_cell_volume 4646(3)
_computing_cell_refinement 'Stoe DIF4'
_computing_data_collection 'Stoe DIF4'
_computing_data_reduction 'Stoe REDU4'
_computing_molecular_graphics 'SHELXTL/PC (Sheldrick, 1989)'
_computing_publication_material 'Local programs'
_computing_structure_refinement 'SHELXL-93 (Sheldrick, 1993)'
_computing_structure_solution 'SHELXS-86 (Sheldrick, 1986)'
_diffrn_ambient_temperature 293(2)
_diffrn_measurement_device 'Stoe Stadi-4 four-circle diffractometer'
_diffrn_measurement_method \w-2\q
_diffrn_radiation_monochromator graphite
_diffrn_radiation_source 'fine-focus sealed tube'
_diffrn_radiation_type 'Mo Ka'
_diffrn_radiation_wavelength 0.71073
_diffrn_reflns_av_R_equivalents 0.0000
_diffrn_reflns_av_sigmaI/netI 0.2285
_diffrn_reflns_limit_h_max 21
_diffrn_reflns_limit_h_min -22
_diffrn_reflns_limit_k_max 11
_diffrn_reflns_limit_k_min 0
_diffrn_reflns_limit_l_max 23
_diffrn_reflns_limit_l_min 0
_diffrn_reflns_number 6055
_diffrn_reflns_theta_max 22.49
_diffrn_reflns_theta_min 1.92
_diffrn_standards_decay_% 2
_diffrn_standards_interval_time 120
_diffrn_standards_number 3
_exptl_absorpt_coefficient_mu 1.357
_exptl_absorpt_correction_type none
_exptl_crystal_colour Reddish-brown
_exptl_crystal_density_diffrn 1.742
_exptl_crystal_description Column
_exptl_crystal_F_000 2432
_exptl_crystal_size_max 0.50
_exptl_crystal_size_mid 0.20
_exptl_crystal_size_min 0.10
_refine_diff_density_max 0.909
_refine_diff_density_min -0.546
_refine_ls_extinction_method none
_refine_ls_goodness_of_fit_all 0.793
_refine_ls_goodness_of_fit_obs 1.140
_refine_ls_hydrogen_treatment noref
_refine_ls_matrix_type full
_refine_ls_number_parameters 489
_refine_ls_number_reflns 6052
_refine_ls_number_restraints 480
_refine_ls_restrained_S_all 0.826
_refine_ls_restrained_S_obs 1.129
_refine_ls_R_factor_all 0.1811
_refine_ls_R_factor_obs 0.0603
_refine_ls_shift/esd_max 0.676
_refine_ls_shift/esd_mean 0.032
_refine_ls_structure_factor_coef Fsqd
_refine_ls_weighting_scheme
;calc w = 1/[\s^2^(F~o~^2^)+(0.0486P)^2^+0.0000P]
where P = (F~o~^2^+2F~c~^2^)/3
;
_refine_ls_wR_factor_all 0.1347
_refine_ls_wR_factor_obs 0.1167
_reflns_number_observed 2521
_reflns_number_total 6055
_reflns_observed_criterion >2sigma(I)
_cod_data_source_file ha1091.cif
_cod_data_source_block PDSOSO
_cod_depositor_comments
;
The following automatic conversions were performed:

'_exptl_absorpt_correction_type' value 'None' changed to 'none'
according to /home/saulius/struct/CIF-dictionaries/cif_core.dic
dictionary named 'cif_core.dic' version 2.4.1 from 2010-06-29.

Automatic conversion script
Id: cif_fix_values 1715 2011-07-08 13:25:40Z adriana 
;
_cod_original_cell_volume 4646.(3)
_cod_original_sg_symbol_H-M 'P 21/c'
_cod_database_code 2009956

loop_
_symmetry_equiv_pos_as_xyz
'x, y, z'
'-x, y+1/2, -z+1/2'
'-x, -y, -z'
'x, -y-1/2, z-1/2'

loop_
_atom_site_aniso_label
_atom_site_aniso_U_11
_atom_site_aniso_U_22
_atom_site_aniso_U_33
_atom_site_aniso_U_12
_atom_site_aniso_U_13
_atom_site_aniso_U_23
Pd1 0.0504(7) 0.0494(7) 0.0426(6) -0.0103(6) 0.0065(5) 0.0024(6)
S1 0.077(3) 0.069(3) 0.047(2) -0.032(2) 0.022(2) -0.008(2)
S2 0.064(3) 0.060(3) 0.054(2) -0.020(2) 0.012(2) -0.005(2)
O1 0.067(6) 0.061(6) 0.039(5) -0.025(5) 0.007(4) -0.011(5)
O2 0.070(7) 0.050(6) 0.045(6) -0.027(5) 0.006(5) 0.002(5)
C1 0.037(4) 0.038(4) 0.036(4) 0.001(3) 0.004(3) 0.003(3)
C2 0.041(8) 0.047(9) 0.036(8) 0.002(6) 0.017(6) 0.004(7)
C3 0.037(8) 0.032(8) 0.047(8) -0.001(6) 0.008(6) -0.001(7)
C4 0.041(8) 0.040(9) 0.036(7) 0.018(7) 0.002(6) 0.002(7)
C5 0.042(4) 0.043(4) 0.044(4) -0.003(3) 0.004(3) -0.001(3)
C6 0.048(8) 0.039(8) 0.041(8) 0.011(7) -0.009(6) 0.008(7)
C11 0.049(8) 0.050(9) 0.030(7) 0.000(7) -0.001(6) -0.009(6)
S11 0.080(3) 0.093(3) 0.066(3) -0.016(3) 0.022(2) -0.021(2)
C12 0.044(8) 0.040(8) 0.036(8) -0.010(7) 0.008(6) -0.014(7)
C13 0.066(10) 0.075(11) 0.051(10) -0.010(9) 0.013(8) -0.012(8)
C14 0.085(12) 0.135(15) 0.032(8) -0.005(11) 0.038(8) -0.031(9)
C31 0.036(7) 0.054(8) 0.020(6) 0.017(7) 0.006(5) 0.007(6)
S31 0.134(4) 0.095(3) 0.069(3) -0.026(3) 0.020(3) -0.005(3)
C32 0.026(3) 0.019(3) 0.020(3) -0.005(3) 0.012(3) -0.010(3)
C33 0.090(12) 0.055(10) 0.115(13) -0.029(9) 0.027(10) 0.016(10)
C34 0.067(5) 0.060(5) 0.063(5) 0.001(3) 0.008(3) -0.006(3)
C41 0.032(7) 0.039(9) 0.048(8) 0.005(6) -0.003(6) 0.002(7)
S41 0.094(3) 0.078(3) 0.073(3) -0.008(3) 0.028(2) -0.001(2)
C42 0.069(9) 0.059(9) 0.011(6) 0.006(8) -0.008(6) -0.003(7)
C43 0.094(13) 0.051(11) 0.101(14) -0.007(9) 0.000(10) -0.001(10)
C44 0.124(15) 0.084(13) 0.033(9) 0.012(11) 0.005(9) -0.015(9)
Pd1' 0.0506(7) 0.0418(6) 0.0454(6) 0.0042(6) 0.0063(5) 0.0048(6)
S1' 0.063(3) 0.065(3) 0.058(2) 0.015(2) 0.019(2) 0.014(2)
S2' 0.054(2) 0.064(2) 0.049(2) 0.012(2) 0.014(2) 0.014(2)
O1' 0.061(6) 0.059(6) 0.042(5) 0.006(5) 0.014(5) 0.011(5)
O2' 0.057(6) 0.055(6) 0.047(5) 0.009(5) 0.008(5) 0.011(5)
C1' 0.034(8) 0.036(8) 0.064(9) 0.005(7) -0.005(7) -0.001(8)
C2' 0.054(9) 0.043(9) 0.035(7) 0.007(7) 0.012(7) 0.012(7)
C3' 0.044(8) 0.015(7) 0.056(9) 0.005(7) -0.011(7) -0.001(7)
C4' 0.033(8) 0.032(8) 0.053(9) -0.001(7) -0.006(7) 0.008(7)
C5' 0.049(9) 0.033(8) 0.049(8) 0.015(6) 0.008(7) -0.003(7)
C6' 0.054(8) 0.031(7) 0.034(7) -0.029(6) 0.015(6) -0.015(6)
C11' 0.046(8) 0.036(8) 0.089(11) 0.011(7) -0.006(8) -0.005(8)
S11' 0.108(4) 0.096(4) 0.102(4) 0.037(3) 0.020(3) 0.012(3)
C12' 0.026(4) 0.029(4) 0.029(4) 0.005(3) 0.008(3) 0.001(3)
C13' 0.095(13) 0.067(12) 0.068(11) -0.014(10) -0.009(10) 0.005(9)
C14' 0.060(11) 0.077(12) 0.130(16) 0.012(10) 0.054(11) -0.036(12)
C31' 0.066(10) 0.036(8) 0.064(9) -0.006(8) 0.022(8) -0.004(8)
S31' 0.113(3) 0.064(3) 0.066(3) 0.017(3) 0.033(2) 0.011(2)
C32' 0.073(11) 0.045(9) 0.055(10) 0.008(8) 0.027(8) 0.010(8)
C33' 0.100(14) 0.075(12) 0.076(13) 0.033(10) 0.003(10) 0.030(10)
C34' 0.162(18) 0.089(13) 0.029(8) -0.029(12) 0.044(10) 0.019(9)
C41' 0.046(8) 0.041(8) 0.033(7) -0.009(7) 0.010(6) -0.005(6)
S41' 0.080(3) 0.066(3) 0.049(2) 0.008(2) 0.013(2) 0.009(2)
C42' 0.041(8) 0.035(7) 0.041(8) 0.009(7) 0.017(6) 0.002(7)
C43' 0.065(10) 0.038(8) 0.055(9) -0.005(8) 0.010(7) -0.012(8)
C44' 0.071(10) 0.076(11) 0.031(8) -0.020(9) 0.015(7) -0.009(8)

loop_
_atom_site_label
_atom_site_fract_x
_atom_site_fract_y
_atom_site_fract_z
_atom_site_U_iso_or_equiv
_atom_site_thermal_displace_type
_atom_site_calc_flag
_atom_site_refinement_flags
_atom_site_occupancy
_atom_site_disorder_group
_atom_site_type_symbol
Pd1 0.65563(5) 0.09040(10) 0.33234(4) 0.0476(3) Uani d . 1 . Pd
S1 0.6871(2) 0.2159(3) 0.4152(2) 0.0631(11) Uani d . 1 . S
S2 0.5814(2) 0.0092(3) 0.3860(2) 0.0592(10) Uani d . 1 . S
O1 0.7204(4) 0.1563(8) 0.2807(3) 0.056(2) Uani d . 1 . O
O2 0.6294(4) -0.0144(8) 0.2537(3) 0.055(2) Uani d . 1 . O
C1 0.7655(6) 0.2366(11) 0.2931(5) 0.037(3) Uani d U 1 . C
C2 0.7789(5) 0.3148(11) 0.3472(5) 0.040(3) Uani d . 1 . C
H2 0.8123(5) 0.3736(11) 0.3471(5) 0.050 Uiso calc R 1 . H
C3 0.7488(5) 0.3147(10) 0.3996(5) 0.039(3) Uani d . 1 . C
C4 0.5920(6) -0.1102(12) 0.2447(5) 0.040(3) Uani d . 1 . C
C5 0.5487(5) -0.1536(11) 0.2837(5) 0.043(3) Uani d U 1 . C
H5 0.5234(5) -0.2231(11) 0.2689(5) 0.050 Uiso calc R 1 . H
C6 0.5384(5) -0.1070(11) 0.3417(5) 0.044(3) Uani d . 1 . C
C11 0.8093(5) 0.2502(11) 0.2453(4) 0.044(3) Uani d D 1 . C
S11 0.7926(2) 0.1518(4) 0.1813(2) 0.0782(12) Uani d D 1 . S
C12 0.8616(5) 0.3336(10) 0.2400(5) 0.040(3) Uani d D 1 . C
H12 0.8775(5) 0.3958(10) 0.2689(5) 0.050 Uiso calc R 1 . H
C13 0.8856(6) 0.3074(12) 0.1842(6) 0.063(4) Uani d D 1 . C
H13 0.9214(6) 0.3496(12) 0.1727(6) 0.050 Uiso calc R 1 . H
C14 0.8531(6) 0.2171(14) 0.1488(5) 0.081(5) Uani d D 1 . C
H14 0.8630(6) 0.1928(14) 0.1099(5) 0.050 Uiso calc R 1 . H
C31 0.7708(5) 0.4086(10) 0.4490(4) 0.036(3) Uani d D 1 . C
S31 0.7373(2) 0.4107(4) 0.5167(2) 0.0990(15) Uani d D 1 . S
C32 0.8191(4) 0.5069(8) 0.4481(4) 0.021(2) Uani d DU 1 . C
H32 0.8443(4) 0.5219(8) 0.4168(4) 0.050 Uiso calc R 1 . H
C33 0.8202(6) 0.5761(11) 0.5049(6) 0.085(5) Uani d D 1 . C
H33 0.8476(6) 0.6454(11) 0.5143(6) 0.050 Uiso calc R 1 . H
C34 0.7809(6) 0.5377(11) 0.5434(5) 0.063(4) Uani d DU 1 . C
H34 0.7777(6) 0.5770(11) 0.5813(5) 0.050 Uiso calc R 1 . H
C41 0.5948(5) -0.1796(10) 0.1860(5) 0.041(3) Uani d D 1 . C
S41 0.6473(2) -0.1283(4) 0.1383(2) 0.0800(13) Uani d D 1 . S
C42 0.5605(5) -0.2894(11) 0.1639(5) 0.048(4) Uani d D 1 . C
H42 0.5302(5) -0.3319(11) 0.1838(5) 0.050 Uiso calc R 1 . H
C43 0.5801(6) -0.3248(11) 0.1056(6) 0.084(5) Uani d D 1 . C
H43 0.5630(6) -0.3947(11) 0.0825(6) 0.050 Uiso calc R 1 . H
C44 0.6253(2) -0.2485(4) 0.0873(2) 0.081(5) Uani d D 1 . C
H44 0.6427(2) -0.2601(4) 0.0504(2) 0.050 Uiso calc R 1 . H
C61 0.4865(2) -0.1752(4) 0.3728(2) 0.08(3) Uiso d PRD 0.50 . C
S61 0.4892(2) -0.1554(4) 0.4525(2) 0.075(3) Uiso d PRD 0.50 . S
C62 0.4352(2) -0.2503(4) 0.3473(2) 0.035(9) Uiso d PRD 0.50 . C
C63 0.3980(2) -0.2913(4) 0.3939(2) 0.06(3) Uiso d PRD 0.50 . C
C64 0.4214(2) -0.2486(4) 0.4517(2) 0.09(2) Uiso d PRD 0.50 . C
C71 0.4885(2) -0.1644(4) 0.3746(2) 0.036(16) Uiso d PRD 0.50 . C
S71 0.4268(2) -0.2512(4) 0.3310(2) 0.079(3) Uiso d PRD 0.50 . S
C72 0.4851(2) -0.1662(4) 0.4367(2) 0.029(8) Uiso d PRD 0.50 . C
C73 0.4301(2) -0.2412(4) 0.4492(2) 0.052(14) Uiso d PRD 0.50 . C
C74 0.3954(2) -0.2903(4) 0.3980(2) 0.11(4) Uiso d PRD 0.50 . C
Pd1' 0.17606(5) 0.34962(10) 0.19442(5) 0.0461(3) Uani d . 1 . Pd
S1' 0.2581(2) 0.2870(3) 0.1461(2) 0.0608(11) Uani d . 1 . S
S2' 0.1481(2) 0.4782(3) 0.11262(15) 0.0552(10) Uani d . 1 . S
O1' 0.1967(4) 0.2298(8) 0.2684(3) 0.053(2) Uani d . 1 . O
O2' 0.1035(4) 0.4029(8) 0.2407(3) 0.053(2) Uani d . 1 . O
C1' 0.2954(5) 0.1556(11) 0.1832(6) 0.046(3) Uani d . 1 . C
C2' 0.2811(6) 0.1038(11) 0.2383(5) 0.043(3) Uani d . 1 . C
H2' 0.3049(6) 0.0312(11) 0.2510(5) 0.050 Uiso calc R 1 . H
C3' 0.2384(6) 0.1395(11) 0.2779(6) 0.040(3) Uani d . 1 . C
C4' 0.0576(6) 0.4825(11) 0.2285(6) 0.041(3) Uani d . 1 . C
C5' 0.0444(6) 0.5525(10) 0.1705(6) 0.043(3) Uani d . 1 . C
H5' 0.0084(6) 0.6063(10) 0.1668(6) 0.050 Uiso calc R 1 . H
C6' 0.0771(6) 0.5515(10) 0.1204(5) 0.039(3) Uani d . 1 . C
C11' 0.3466(5) 0.1060(11) 0.1496(5) 0.059(4) Uani d D 1 . C
S11' 0.4009(2) -0.0057(4) 0.1862(2) 0.102(2) Uani d D 1 . S
C12' 0.3590(5) 0.1388(9) 0.0885(4) 0.028(3) Uani d DU 1 . C
H12' 0.3364(5) 0.1989(9) 0.0619(4) 0.050 Uiso calc R 1 . H
C13' 0.4120(7) 0.0637(13) 0.0755(6) 0.079(5) Uani d D 1 . C
H13' 0.4278(7) 0.0688(13) 0.0375(6) 0.050 Uiso calc R 1 . H
C14' 0.4374(6) -0.0139(13) 0.1209(6) 0.085(5) Uani d D 1 . C
H14' 0.4720(6) -0.0682(13) 0.1175(6) 0.050 Uiso calc R 1 . H
C31' 0.2399(6) 0.0770(11) 0.3397(5) 0.054(4) Uani d D 1 . C
S31' 0.1876(2) 0.1309(4) 0.3881(2) 0.0790(13) Uani d D 1 . S
C32' 0.2795(6) -0.0201(11) 0.3666(6) 0.056(4) Uani d D 1 . C
H32' 0.3101(6) -0.0629(11) 0.3471(6) 0.050 Uiso calc R 1 . H
C33' 0.2670(7) -0.0443(13) 0.4268(7) 0.085(5) Uani d D 1 . C
H33' 0.2902(7) -0.1046(13) 0.4528(7) 0.050 Uiso calc R 1 . H
C34' 0.2191(8) 0.0254(13) 0.4451(5) 0.090(6) Uani d D 1 . C
H34' 0.2048(8) 0.0172(13) 0.4837(5) 0.050 Uiso calc R 1 . H
C41' 0.0163(5) 0.5055(10) 0.2765(4) 0.040(3) Uani d D 1 . C
S41' 0.0306(2) 0.4097(4) 0.34231(15) 0.0645(11) Uani d D 1 . S
C42' -0.0329(5) 0.5935(10) 0.2793(4) 0.038(3) Uani d D 1 . C
H42' -0.0481(5) 0.6527(10) 0.2485(4) 0.050 Uiso calc R 1 . H
C43' -0.0564(5) 0.5772(10) 0.3381(5) 0.053(4) Uani d D 1 . C
H43' -0.0888(5) 0.6281(10) 0.3504(5) 0.050 Uiso calc R 1 . H
C44' -0.0280(2) 0.4831(4) 0.3736(2) 0.058(4) Uani d D 1 . C
H44' -0.0397(2) 0.4606(4) 0.4120(2) 0.050 Uiso calc R 1 . H
C61' 0.0455(2) 0.6421(4) 0.0682(2) 0.089(15) Uiso d PRD 0.50 . C
S61' 0.0971(2) 0.6876(4) 0.0169(2) 0.060(3) Uiso d PRD 0.50 . S
C62' -0.0189(2) 0.6660(4) 0.0444(2) 0.028(7) Uiso d PRD 0.50 . C
C63' -0.0256(2) 0.7219(4) -0.0166(2) 0.078(17) Uiso d PRD 0.50 . C
C64' 0.0320(2) 0.7394(4) -0.0366(2) 0.077(11) Uiso d PRD 0.50 . C
C71' 0.0512(2) 0.6252(4) 0.0626(2) 0.005(6) Uiso d PRD 0.50 . C
S71' -0.0328(2) 0.6410(4) 0.0432(2) 0.061(3) Uiso d PRD 0.50 . S
C72' 0.0829(2) 0.7045(4) 0.0197(2) 0.109(17) Uiso d PRD 0.50 . C
C73' 0.0386(2) 0.7642(4) -0.0209(2) 0.052(8) Uiso d PRD 0.50 . C
C74' -0.0246(2) 0.7430(4) -0.0165(2) 0.051(14) Uiso d PRD 0.50 . C

loop_
_atom_type_symbol
_atom_type_description
_atom_type_scat_dispersion_real
_atom_type_scat_dispersion_imag
_atom_type_scat_source
C C 0.0033 0.0016 'International Tables Vol C Tables 4.2.6.8 and 6.1.1.4'
H H 0.0000 0.0000 'International Tables Vol C Tables 4.2.6.8 and 6.1.1.4'
O O 0.0106 0.0060 'International Tables Vol C Tables 4.2.6.8 and 6.1.1.4'
S S 0.1246 0.1234 'International Tables Vol C Tables 4.2.6.8 and 6.1.1.4'
Pd Pd -0.9988 1.0072 'International Tables Vol C Tables 4.2.6.8 and 6.1.1.4'

loop_
_geom_angle_atom_site_label_1
_geom_angle_atom_site_label_2
_geom_angle_atom_site_label_3
_geom_angle
_geom_angle_publ_flag
O1 Pd1 O2 80.7(3) y
O1 Pd1 S2 176.9(2) y
O2 Pd1 S2 96.2(2) y
O1 Pd1 S1 95.9(2) y
O2 Pd1 S1 176.2(3) y
S2 Pd1 S1 87.22(13) y
C3 S1 Pd1 109.5(4) y
C6 S2 Pd1 109.0(4) y
C1 O1 Pd1 131.0(7) y
C4 O2 Pd1 129.8(7) y
O1 C1 C2 127.7(11) y
O1 C1 C11 115.5(10) y
C2 C1 C11 116.9(10) y
C3 C2 C1 128.2(11) y
C2 C3 C31 117.7(10) y
C2 C3 S1 127.4(9) y
C31 C3 S1 114.9(8) y
O2 C4 C5 127.0(11) y
O2 C4 C41 115.1(10) y
C5 C4 C41 117.9(11) y
C6 C5 C4 128.9(12) y
C5 C6 C71 120.3(10) y
C5 C6 C61 116.3(10) y
C5 C6 S2 127.8(10) y
C71 C6 S2 111.7(7) y
C61 C6 S2 115.6(7) y
C12 C11 C1 132.5(10) y
C12 C11 S11 111.8(7) y
C1 C11 S11 115.6(8) y
C14 S11 C11 91.0(5) n
C13 C12 C11 109.0(8) n
C14 C13 C12 114.8(9) n
C13 C14 S11 113.4(8) n
C32 C31 C3 127.7(8) y
C32 C31 S31 112.0(7) n
C3 C31 S31 120.3(8) y
C34 S31 C31 92.0(5) n
C33 C32 C31 106.2(7) n
C34 C33 C32 117.1(9) n
C33 C34 S31 112.7(8) n
C42 C41 C4 128.2(10) y
C42 C41 S41 113.3(7) n
C4 C41 S41 118.5(8) y
C41 S41 C44 91.2(4) n
C41 C42 C43 108.6(9) n
C44 C43 C42 114.0(9) n
C43 C44 S41 112.9(6) n
C62 C61 C6 130.5(5) y
C62 C61 S61 111.7 n
C6 C61 S61 117.7(5) y
C64 S61 C61 91.4 n
C61 C62 C63 111.5 n
C64 C63 C62 113.3 n
C63 C64 S61 112.1 n
C72 C71 C6 129.4(5) y
C72 C71 S71 112.3 n
C6 C71 S71 118.1(5) y
C71 S71 C74 90.9 n
C71 C72 C73 111.1 n
C74 C73 C72 113.4 n
C73 C74 S71 112.2 n
O2' Pd1' O1' 82.2(3) y
O2' Pd1' S1' 178.0(3) y
O1' Pd1' S1' 95.8(3) y
O2' Pd1' S2' 95.8(2) y
O1' Pd1' S2' 177.1(3) y
S1' Pd1' S2' 86.13(13) y
C1' S1' Pd1' 109.9(5) y
C6' S2' Pd1' 108.7(4) y
C3' O1' Pd1' 130.0(8) y
C4' O2' Pd1' 132.6(8) y
C2' C1' C11' 123.3(11) y
C2' C1' S1' 125.3(10) y
C11' C1' S1' 111.3(9) y
C3' C2' C1' 132.0(12) y
O1' C3' C2' 126.1(12) y
O1' C3' C31' 113.1(11) y
C2' C3' C31' 120.7(11) y
O2' C4' C5' 123.8(11) y
O2' C4' C41' 117.8(11) y
C5' C4' C41' 118.5(11) y
C6' C5' C4' 129.4(11) y
C5' C6' C71' 120.1(10) y
C5' C6' C61' 111.7(10) y
C71' C6' C61' 9.47(7) n
C5' C6' S2' 129.1(10) y
C71' C6' S2' 110.9(7) y
C61' C6' S2' 119.0(7) y
C12' C11' C1' 128.2(10) y
C12' C11' S11' 112.9(7) n
C1' C11' S11' 119.0(9) y
C14' S11' C11' 89.9(6) n
C13' C12' C11' 107.8(8) n
C14' C13' C12' 115.5(10) n
C13' C14' S11' 113.9(9) n
C32' C31' C3' 129.3(10) y
C32' C31' S31' 112.4(8) n
C3' C31' S31' 118.2(9) y
C34' S31' C31' 90.8(6) n
C31' C32' C33' 110.0(9) n
C34' C33' C32' 115.4(10) n
C33' C34' S31' 111.2(8) n
C42' C41' C4' 131.0(10) y
C42' C41' S41' 112.8(7) n
C4' C41' S41' 116.1(8) y
C44' S41' C41' 91.0(4) n
C41' C42' C43' 108.1(8) n
C44' C43' C42' 114.6(8) n
C43' C44' S41' 113.5(5) n
C62' C61' C6' 131.2(4) y
C62' C61' S61' 111.7 n
C6' C61' S61' 114.4(4) y
C64' S61' C61' 91.4 n
C61' C62' C63' 111.4 n
C64' C63' C62' 113.4 n
C63' C64' S61' 112.1 n
C72' C71' C6' 133.3(4) y
C72' C71' S71' 108.8 n
C6' C71' S71' 117.5(5) y
C74' S71' C71' 91.4 n
C73' C72' C71' 111.1 n
C71' C72' C61' 9.4 n
C72' C73' C74' 116.5 n
C73' C74' S71' 112.1 n

loop_
_geom_bond_atom_site_label_1
_geom_bond_atom_site_label_2
_geom_bond_site_symmetry_2
_geom_bond_distance
_geom_bond_publ_flag
Pd1 O1 . 1.997(8) y
Pd1 O2 . 2.024(8) y
Pd1 S2 . 2.233(4) y
Pd1 S1 . 2.237(4) y
S1 C3 . 1.724(11) y
S2 C6 . 1.716(12) y
O1 C1 . 1.257(12) y
O2 C4 . 1.273(13) y
C1 C2 . 1.420(14) y
C1 C11 . 1.483(14) y
C2 C3 . 1.372(13) y
C3 C31 . 1.475(13) y
C4 C5 . 1.398(14) y
C4 C41 . 1.472(14) y
C5 C6 . 1.391(14) y
C6 C71 . 1.470(12) y
C6 C61 . 1.531(12) y
C11 C12 . 1.412(12) n
C11 S11 . 1.720(10) n
S11 C14 . 1.674(11) n
C12 C13 . 1.399(12) n
C13 C14 . 1.336(13) n
C31 C32 . 1.443(11) n
C31 S31 . 1.711(9) n
S31 C34 . 1.670(11) n
C32 C33 . 1.422(12) n
C33 C34 . 1.314(12) n
C41 C42 . 1.406(12) n
C41 S41 . 1.697(10) n
S41 C44 . 1.697(6) n
C42 C43 . 1.428(13) n
C43 C44 . 1.342(11) n
C61 C62 . 1.37 n
C61 S61 . 1.72 n
S61 C64 . 1.71 n
C62 C63 . 1.43 n
C63 C64 . 1.34 n
C71 C72 . 1.35 n
C71 S71 . 1.72 n
S71 C74 . 1.72 n
C72 C73 . 1.44 n
C73 C74 . 1.32 n
Pd1' O2' . 2.008(8) y
Pd1' O1' . 2.028(8) y
Pd1' S1' . 2.225(4) y
Pd1' S2' . 2.229(3) y
S1' C1' . 1.726(12) y
S2' C6' . 1.689(12) y
O1' C3' . 1.283(12) y
O2' C4' . 1.263(12) y
C1' C2' . 1.382(14) y
C1' C11' . 1.469(14) y
C2' C3' . 1.374(14) y
C3' C31' . 1.483(15) y
C4' C5' . 1.440(15) y
C4' C41' . 1.462(14) y
C5' C6' . 1.360(14) y
C6' C71' . 1.494(11) y
C6' C61' . 1.541(12) y
C11' C12' . 1.422(12) n
C11' S11' . 1.730(10) n
S11' C14' . 1.700(12) n
C12' C13' . 1.416(12) n
C13' C14' . 1.320(13) n
C31' C32' . 1.383(12) n
C31' S31' . 1.713(10) n
S31' C34' . 1.710(12) n
C32' C33' . 1.386(13) n
C33' C34' . 1.343(13) n
C41' C42' . 1.388(11) n
C41' S41' . 1.730(10) n
S41' C44' . 1.667(5) n
C42' C43' . 1.436(12) n
C43' C44' . 1.335(10) n
C61' C62' . 1.37 n
C61' S61' . 1.72 n
S61' C64' . 1.71 n
C62' C63' . 1.43 n
C63' C64' . 1.34 n
C71' C72' . 1.48 n
C71' S71' . 1.72 n
S71' C74' . 1.71 n
C72' C73' . 1.32 n
C73' C74' . 1.34 n
